data_4067139
loop_
_publ_author_name
'Hatnean, Jillian A.'
'Beck, Robert'
'Borrelli, Jenna D.'
'Johnson, Samuel A.'

_publ_contact_author 'Samuel A. Johnson'
_publ_section_title
;
 Carbon&#x2212;Hydrogen Bond Oxidative Addition of Partially Fluorinated
 Aromatics to a Ni(PiPr3)2Synthon: The Influence of Steric Bulk on the
 Thermodynamics and Kinetics of C&#x2212;H Bond Activation
;
_journal_issue 22
_journal_name_full Organometallics
_journal_page_first 6077
_journal_paper_doi 10.1021/om1008499
_journal_volume 29
_journal_year 2010
_chemical_formula_moiety 'C24 H43 F4 Ni P2'
_chemical_formula_sum 'C24 H43 F4 Ni P2'
_chemical_formula_weight 528.23
_chemical_name_systematic
;
 ?
;
_space_group_IT_number 14
_symmetry_cell_setting monoclinic
_symmetry_space_group_name_Hall '-P 2ybc'
_symmetry_space_group_name_H-M 'P 1 21/c 1'
_atom_sites_solution_hydrogens geom
_atom_sites_solution_primary direct
_atom_sites_solution_secondary difmap
_audit_conform_dict_location ftp://ftp.iucr.org/pub/cif_core.dic
_audit_conform_dict_name cif_core.dic
_audit_conform_dict_version 2.4
_audit_creation_date 2010-08-18T17:15:22-00:00
_audit_creation_method 'WinGX routine CIF_UPDATE'
_cell_angle_alpha 90
_cell_angle_beta 95.2430(10)
_cell_angle_gamma 90
_cell_formula_units_Z 4
_cell_length_a 13.1370(6)
_cell_length_b 11.9971(6)
_cell_length_c 17.7312(8)
_cell_measurement_reflns_used 8599
_cell_measurement_temperature 213(2)
_cell_measurement_theta_max 28.13
_cell_measurement_theta_min 2.30
_cell_volume 2782.8(2)
_computing_cell_refinement 'Bruker SMART'
_computing_data_collection 'Bruker SMART'
_computing_data_reduction 'Bruker SAINT'
_computing_molecular_graphics 'Bruker SHELXTL'
_computing_publication_material 'Bruker SHELXTL'
_computing_structure_refinement 'SHELXL-97 (Sheldrick, 1997)'
_computing_structure_solution 'Bruker SHELXTL'
_diffrn_ambient_temperature 213(2)
_diffrn_measured_fraction_theta_full 0.999
_diffrn_measured_fraction_theta_max 0.999
_diffrn_measurement_device_type 'CCD area detector'
_diffrn_measurement_method 'phi and omega scans'
_diffrn_radiation_monochromator graphite
_diffrn_radiation_type MoK\a
_diffrn_radiation_wavelength 0.71073
_diffrn_reflns_av_R_equivalents 0.022
_diffrn_reflns_av_unetI/netI 0.0242
_diffrn_reflns_limit_h_max 15
_diffrn_reflns_limit_h_min -12
_diffrn_reflns_limit_k_max 14
_diffrn_reflns_limit_k_min -14
_diffrn_reflns_limit_l_max 16
_diffrn_reflns_limit_l_min -21
_diffrn_reflns_number 14391
_diffrn_reflns_theta_full 25
_diffrn_reflns_theta_max 25
_diffrn_reflns_theta_min 2.05
_exptl_absorpt_coefficient_mu 0.848
_exptl_absorpt_correction_T_max 0.842
_exptl_absorpt_correction_T_min 0.7015
_exptl_absorpt_correction_type multi-scan
_exptl_absorpt_process_details 'SADABS, BRUKER 2001'
_exptl_crystal_colour yellow
_exptl_crystal_density_diffrn 1.261
_exptl_crystal_density_method 'not measured'
_exptl_crystal_description block
_exptl_crystal_F_000 1124
_exptl_crystal_size_max 0.45
_exptl_crystal_size_mid 0.38
_exptl_crystal_size_min 0.21
_refine_diff_density_max 0.499
_refine_diff_density_min -0.261
_refine_diff_density_rms 0.056
_refine_ls_extinction_method none
_refine_ls_goodness_of_fit_ref 1.029
_refine_ls_hydrogen_treatment mixed
_refine_ls_matrix_type full
_refine_ls_number_parameters 393
_refine_ls_number_reflns 4891
_refine_ls_number_restraints 14
_refine_ls_restrained_S_all 1.028
_refine_ls_R_factor_all 0.0496
_refine_ls_R_factor_gt 0.0418
_refine_ls_shift/su_max 0.001
_refine_ls_shift/su_mean 0
_refine_ls_structure_factor_coef Fsqd
_refine_ls_weighting_details 'calc w=1/[\s^2^(Fo^2^)+(0.0678P)^2^+1.0003P] where P=(Fo^2^+2Fc^2^)/3'
_refine_ls_weighting_scheme calc
_refine_ls_wR_factor_gt 0.1105
_refine_ls_wR_factor_ref 0.118
_reflns_number_gt 4157
_reflns_number_total 4891
_reflns_threshold_expression >2sigma(I)
_cod_data_source_file om1008499_si_002.cif
_cod_data_source_block compound4
_cod_depositor_comments
;
The following automatic conversions were performed:

'_symmetry_cell_setting' value 'Monoclinic' changed to 'monoclinic'
according to /home/saulius/struct/CIF-dictionaries/cif_core.dic
dictionary named 'cif_core.dic' version 2.4.1 from 2010-06-29.

Automatic conversion script
Id: cif_fix_values 1715 2011-07-08 13:25:40Z adriana 
;
_cod_original_sg_symbol_H-M P2(1)/c
_cod_database_code 4067139

loop_
_symmetry_equiv_pos_as_xyz
'x, y, z'
'-x, y+1/2, -z+1/2'
'-x, -y, -z'
'x, -y-1/2, z-1/2'

loop_
_atom_site_label
_atom_site_type_symbol
_atom_site_fract_x
_atom_site_fract_y
_atom_site_fract_z
_atom_site_U_iso_or_equiv
_atom_site_adp_type
_atom_site_occupancy
_atom_site_symmetry_multiplicity
_atom_site_calc_flag
_atom_site_refinement_flags
_atom_site_disorder_assembly
_atom_site_disorder_group
Ni01 Ni 0.25942(2) -0.04327(3) 0.335905(17) 0.04971(14) Uani 1 1 d . A .
F1 F 0.05281(15) -0.02537(18) 0.23510(12) 0.0925(6) Uani 1 1 d . . .
F2A F 0.3554(3) 0.0259(4) 0.05641(17) 0.1259(18) Uani 0.652(5) 1 d P A .
F2B F 0.0238(5) 0.0075(6) 0.0848(4) 0.108(3) Uani 0.348(5) 1 d P A .
F3 F 0.1667(3) 0.0398(2) -0.00446(12) 0.1362(11) Uani 1 1 d . . .
F4 F 0.40323(16) -0.0052(2) 0.20580(11) 0.0991(6) Uani 1 1 d . . .
P1 P 0.25268(5) -0.22418(6) 0.33645(4) 0.05426(19) Uani 1 1 d . . .
P2 P 0.27110(6) 0.12593(6) 0.37960(4) 0.0582(2) Uani 1 1 d . . .
C1 C 0.2293(2) -0.0160(2) 0.22852(15) 0.0579(7) Uani 1 1 d . . .
C2 C 0.1324(2) -0.0110(2) 0.19214(18) 0.0671(8) Uani 1 1 d . A .
C3 C 0.1071(4) 0.0078(3) 0.1150(2) 0.0880(11) Uani 1 1 d . . .
C4 C 0.1873(4) 0.0220(3) 0.0715(2) 0.0937(13) Uani 1 1 d . A .
C5 C 0.2852(4) 0.0171(3) 0.1012(2) 0.0918(11) Uani 1 1 d . . .
C6 C 0.3029(3) -0.0013(3) 0.17867(17) 0.0720(8) Uani 1 1 d . A .
C7 C 0.2154(3) -0.2939(3) 0.24454(19) 0.0796(9) Uani 1 1 d . . .
H7 H 0.1611 -0.246 0.2195 0.096 Uiso 1 1 calc R . .
C8 C 0.3001(3) -0.2917(3) 0.1920(2) 0.0981(12) Uani 1 1 d . . .
H8A H 0.3499 -0.3491 0.207 0.147 Uiso 1 1 calc R . .
H8B H 0.3332 -0.2194 0.1949 0.147 Uiso 1 1 calc R . .
H8C H 0.2715 -0.3053 0.1404 0.147 Uiso 1 1 calc R . .
C9 C 0.1683(4) -0.4078(4) 0.2459(3) 0.1187(15) Uani 1 1 d . . .
H9A H 0.1419 -0.4288 0.195 0.178 Uiso 1 1 calc R . .
H9B H 0.1129 -0.407 0.2785 0.178 Uiso 1 1 calc R . .
H9C H 0.2197 -0.4613 0.2651 0.178 Uiso 1 1 calc R . .
C10 C 0.1566(3) -0.2778(3) 0.3979(2) 0.0764(9) Uani 1 1 d . . .
H10 H 0.1521 -0.3595 0.3908 0.092 Uiso 1 1 calc R . .
C11 C 0.0517(3) -0.2282(3) 0.3715(3) 0.1017(13) Uani 1 1 d . . .
H11A H 0.0006 -0.2582 0.4021 0.153 Uiso 1 1 calc R . .
H11B H 0.0338 -0.2472 0.3188 0.153 Uiso 1 1 calc R . .
H11C H 0.0542 -0.1477 0.3769 0.153 Uiso 1 1 calc R . .
C12 C 0.1848(4) -0.2553(3) 0.4819(2) 0.1049(13) Uani 1 1 d . . .
H12A H 0.1919 -0.1757 0.4902 0.157 Uiso 1 1 calc R . .
H12B H 0.2489 -0.292 0.498 0.157 Uiso 1 1 calc R . .
H12C H 0.1314 -0.284 0.511 0.157 Uiso 1 1 calc R . .
C13 C 0.3739(2) -0.2850(2) 0.37849(18) 0.0679(8) Uani 1 1 d . . .
H13 H 0.381 -0.2588 0.4317 0.081 Uiso 1 1 calc R . .
C14 C 0.3785(3) -0.4124(3) 0.3835(2) 0.0910(11) Uani 1 1 d . . .
H14A H 0.3828 -0.4432 0.3333 0.137 Uiso 1 1 calc R . .
H14B H 0.3174 -0.4401 0.404 0.137 Uiso 1 1 calc R . .
H14C H 0.4383 -0.4345 0.4162 0.137 Uiso 1 1 calc R . .
C15 C 0.4665(2) -0.2381(3) 0.3435(2) 0.0851(10) Uani 1 1 d . . .
H15A H 0.5279 -0.2546 0.3762 0.128 Uiso 1 1 calc R . .
H15B H 0.4591 -0.158 0.3378 0.128 Uiso 1 1 calc R . .
H15C H 0.4713 -0.2719 0.2943 0.128 Uiso 1 1 calc R . .
C16A C 0.2391(6) 0.2575(6) 0.3260(4) 0.0804(19) Uani 0.652(5) 1 d P A 1
H16A H 0.2537 0.3206 0.3613 0.096 Uiso 0.652(5) 1 calc PR A 1
C17A C 0.3066(7) 0.2732(10) 0.2588(6) 0.098(3) Uani 0.652(5) 1 d P A 1
H17A H 0.3018 0.2072 0.2271 0.147 Uiso 0.652(5) 1 calc PR A 1
H17B H 0.3771 0.2847 0.2785 0.147 Uiso 0.652(5) 1 calc PR A 1
H17C H 0.2827 0.3375 0.229 0.147 Uiso 0.652(5) 1 calc PR A 1
C18A C 0.1282(7) 0.2608(7) 0.3001(6) 0.163(5) Uani 0.652(5) 1 d P A 1
H18A H 0.1162 0.3154 0.26 0.244 Uiso 0.652(5) 1 calc PR A 1
H18B H 0.0898 0.2813 0.3423 0.244 Uiso 0.652(5) 1 calc PR A 1
H18C H 0.1063 0.188 0.2814 0.244 Uiso 0.652(5) 1 calc PR A 1
C16B C 0.1972(9) 0.2240(9) 0.3065(7) 0.065(3) Uani 0.348(5) 1 d P A 2
H16B H 0.1383 0.1812 0.2829 0.078 Uiso 0.348(5) 1 calc PR A 2
C17B C 0.2524(11) 0.2601(16) 0.2486(13) 0.086(5) Uani 0.348(5) 1 d P A 2
H17D H 0.2307 0.3348 0.2336 0.129 Uiso 0.348(5) 1 calc PR A 2
H17E H 0.2406 0.2102 0.2056 0.129 Uiso 0.348(5) 1 calc PR A 2
H17F H 0.3246 0.2607 0.2658 0.129 Uiso 0.348(5) 1 calc PR A 2
C18B C 0.1546(8) 0.3277(8) 0.3409(6) 0.082(3) Uani 0.348(5) 1 d P A 2
H18D H 0.2102 0.3714 0.3655 0.123 Uiso 0.348(5) 1 calc PR A 2
H18E H 0.1082 0.3063 0.378 0.123 Uiso 0.348(5) 1 calc PR A 2
H18F H 0.118 0.3718 0.3014 0.123 Uiso 0.348(5) 1 calc PR A 2
C19A C 0.1900(15) 0.151(2) 0.4565(12) 0.098(5) Uani 0.652(5) 1 d PDU A 1
H19A H 0.1798 0.2324 0.4605 0.118 Uiso 0.652(5) 1 calc PR A 1
C20A C 0.0863(14) 0.0973(15) 0.4414(13) 0.123(4) Uani 0.652(5) 1 d PDU A 1
H20A H 0.0941 0.017 0.4394 0.185 Uiso 0.652(5) 1 calc PR A 1
H20B H 0.0538 0.1239 0.3935 0.185 Uiso 0.652(5) 1 calc PR A 1
H20C H 0.0444 0.1166 0.4818 0.185 Uiso 0.652(5) 1 calc PR A 1
C21A C 0.2355(13) 0.1074(17) 0.5359(10) 0.157(8) Uani 0.652(5) 1 d P A 1
H21A H 0.1818 0.1037 0.5698 0.236 Uiso 0.652(5) 1 calc PR A 1
H21B H 0.2887 0.1578 0.5566 0.236 Uiso 0.652(5) 1 calc PR A 1
H21C H 0.2643 0.0337 0.5304 0.236 Uiso 0.652(5) 1 calc PR A 1
C19B C 0.219(3) 0.140(3) 0.4753(19) 0.098(9) Uani 0.348(5) 1 d PDU A 2
H19B H 0.2124 0.2207 0.4869 0.117 Uiso 0.348(5) 1 calc PR A 2
C20B C 0.114(3) 0.090(4) 0.465(3) 0.22(2) Uani 0.348(5) 1 d PDU A 2
H20D H 0.1197 0.0105 0.4547 0.332 Uiso 0.348(5) 1 calc PR A 2
H20E H 0.0748 0.1253 0.4224 0.332 Uiso 0.348(5) 1 calc PR A 2
H20F H 0.0797 0.1004 0.5104 0.332 Uiso 0.348(5) 1 calc PR A 2
C21B C 0.290(2) 0.089(2) 0.5353(14) 0.112(8) Uani 0.348(5) 1 d P A 2
H21D H 0.2635 0.098 0.5841 0.168 Uiso 0.348(5) 1 calc PR A 2
H21E H 0.3567 0.1242 0.5362 0.168 Uiso 0.348(5) 1 calc PR A 2
H21F H 0.2972 0.0097 0.5248 0.168 Uiso 0.348(5) 1 calc PR A 2
C22B C 0.4091(6) 0.1668(5) 0.3921(6) 0.0864(19) Uani 0.652(5) 1 d P A 1
H22B H 0.426 0.1771 0.3393 0.104 Uiso 0.652(5) 1 calc PR A 1
C23B C 0.4820(6) 0.0850(8) 0.4207(7) 0.121(3) Uani 0.652(5) 1 d P A 1
H23A H 0.55 0.1171 0.4242 0.182 Uiso 0.652(5) 1 calc PR A 1
H23B H 0.4793 0.0215 0.3867 0.182 Uiso 0.652(5) 1 calc PR A 1
H23C H 0.4661 0.061 0.4705 0.182 Uiso 0.652(5) 1 calc PR A 1
C24B C 0.430(2) 0.2846(19) 0.4273(10) 0.124(6) Uani 0.652(5) 1 d P A 1
H24A H 0.3982 0.2901 0.4745 0.185 Uiso 0.652(5) 1 calc PR A 1
H24B H 0.4012 0.341 0.3923 0.185 Uiso 0.652(5) 1 calc PR A 1
H24C H 0.5029 0.2961 0.4369 0.185 Uiso 0.652(5) 1 calc PR A 1
C22A C 0.3935(9) 0.1578(9) 0.4319(5) 0.054(2) Uani 0.348(5) 1 d P A 2
H22A H 0.4 0.1117 0.4784 0.064 Uiso 0.348(5) 1 calc PR A 2
C23A C 0.4796(11) 0.1171(15) 0.3778(7) 0.081(4) Uani 0.348(5) 1 d P A 2
H23D H 0.4792 0.1661 0.3343 0.121 Uiso 0.348(5) 1 calc PR A 2
H23E H 0.4647 0.0415 0.3608 0.121 Uiso 0.348(5) 1 calc PR A 2
H23F H 0.5464 0.1192 0.4061 0.121 Uiso 0.348(5) 1 calc PR A 2
C24A C 0.414(3) 0.277(3) 0.4544(18) 0.099(8) Uani 0.348(5) 1 d P A 2
H24D H 0.475 0.2806 0.4897 0.148 Uiso 0.348(5) 1 calc PR A 2
H24E H 0.3563 0.3063 0.4783 0.148 Uiso 0.348(5) 1 calc PR A 2
H24F H 0.4245 0.3206 0.4097 0.148 Uiso 0.348(5) 1 calc PR A 2
H1 H 0.289(2) -0.068(2) 0.4182(17) 0.075(9) Uiso 1 1 d . . .

loop_
_atom_site_aniso_label
_atom_site_aniso_U_11
_atom_site_aniso_U_22
_atom_site_aniso_U_33
_atom_site_aniso_U_23
_atom_site_aniso_U_13
_atom_site_aniso_U_12
Ni01 0.0501(2) 0.0561(2) 0.0431(2) -0.00081(13) 0.00468(14) 0.00328(13)
F1 0.0618(11) 0.1153(16) 0.0970(14) -0.0176(12) -0.0113(10) 0.0055(10)
F2A 0.159(4) 0.169(4) 0.0539(19) 0.006(2) 0.034(2) -0.057(3)
F2B 0.101(5) 0.118(5) 0.095(4) -0.021(4) -0.046(4) 0.025(4)
F3 0.232(3) 0.1162(19) 0.0528(12) 0.0076(11) -0.0308(15) 0.0008(17)
F4 0.0758(13) 0.1514(19) 0.0724(12) 0.0060(13) 0.0185(10) -0.0175(12)
P1 0.0579(4) 0.0560(4) 0.0491(4) -0.0032(3) 0.0057(3) 0.0010(3)
P2 0.0669(5) 0.0543(4) 0.0537(4) 0.0006(3) 0.0071(3) 0.0084(3)
C1 0.0686(17) 0.0546(15) 0.0490(15) -0.0018(12) -0.0023(13) 0.0002(12)
C2 0.0703(19) 0.0611(16) 0.0672(18) -0.0111(14) -0.0085(15) 0.0048(14)
C3 0.117(3) 0.066(2) 0.073(2) -0.0147(17) -0.038(2) 0.014(2)
C4 0.159(4) 0.069(2) 0.0484(18) 0.0013(15) -0.014(2) 0.008(2)
C5 0.135(4) 0.087(2) 0.0532(19) 0.0050(17) 0.007(2) -0.016(2)
C6 0.086(2) 0.0790(19) 0.0507(16) 0.0021(15) 0.0043(15) -0.0072(17)
C7 0.090(2) 0.079(2) 0.0679(19) -0.0207(16) -0.0035(17) -0.0088(17)
C8 0.137(3) 0.100(3) 0.0589(19) -0.0250(19) 0.017(2) -0.005(2)
C9 0.133(4) 0.090(3) 0.130(4) -0.034(3) -0.007(3) -0.020(3)
C10 0.084(2) 0.0617(17) 0.089(2) 0.0022(16) 0.0344(18) -0.0009(15)
C11 0.078(2) 0.085(2) 0.148(4) -0.007(2) 0.045(2) -0.0091(19)
C12 0.152(4) 0.095(3) 0.076(2) 0.013(2) 0.053(2) 0.004(2)
C13 0.0714(18) 0.0666(18) 0.0639(18) -0.0056(14) -0.0026(14) 0.0151(14)
C14 0.095(3) 0.070(2) 0.107(3) 0.004(2) 0.000(2) 0.0182(19)
C15 0.0629(19) 0.090(2) 0.101(3) -0.013(2) 0.0006(18) 0.0080(16)
C16A 0.091(5) 0.065(4) 0.080(4) -0.007(3) -0.023(4) 0.027(3)
C17A 0.136(8) 0.089(6) 0.070(4) 0.027(4) 0.019(6) 0.023(6)
C18A 0.136(7) 0.117(6) 0.213(10) -0.050(6) -0.104(7) 0.055(5)
C16B 0.061(7) 0.049(6) 0.078(7) -0.003(5) -0.028(5) 0.007(5)
C17B 0.107(12) 0.054(6) 0.096(10) 0.023(6) 0.004(10) 0.001(8)
C18B 0.095(7) 0.063(6) 0.084(7) -0.009(5) -0.010(6) 0.025(5)
C19A 0.154(10) 0.080(6) 0.064(10) -0.008(6) 0.029(6) 0.008(6)
C20A 0.127(7) 0.088(6) 0.172(10) -0.034(6) 0.100(7) -0.013(5)
C21A 0.25(2) 0.159(10) 0.075(6) 0.006(6) 0.051(11) 0.021(13)
C19B 0.20(2) 0.056(8) 0.050(15) -0.009(9) 0.059(16) -0.004(15)
C20B 0.22(4) 0.16(3) 0.31(6) -0.05(3) 0.20(4) -0.04(3)
C21B 0.18(2) 0.114(13) 0.049(7) -0.010(8) 0.028(12) -0.027(15)
C22B 0.092(5) 0.063(3) 0.104(6) -0.018(4) 0.012(5) -0.018(3)
C23B 0.066(4) 0.097(6) 0.197(11) -0.029(7) -0.004(6) -0.006(4)
C24B 0.145(9) 0.083(7) 0.140(15) -0.010(9) -0.004(10) -0.034(6)
C22A 0.068(6) 0.060(5) 0.031(4) 0.000(4) -0.002(4) 0.006(4)
C23A 0.059(6) 0.106(10) 0.075(8) 0.014(6) -0.002(6) -0.002(6)
C24A 0.133(19) 0.049(7) 0.106(17) -0.002(9) -0.038(14) -0.016(10)

loop_
_atom_type_symbol
_atom_type_description
_atom_type_scat_dispersion_real
_atom_type_scat_dispersion_imag
_atom_type_scat_source
C C 0.0033 0.0016 'International Tables Vol C Tables 4.2.6.8 and 6.1.1.4'
H H 0 0 'International Tables Vol C Tables 4.2.6.8 and 6.1.1.4'
F F 0.0171 0.0103 'International Tables Vol C Tables 4.2.6.8 and 6.1.1.4'
P P 0.1023 0.0942 'International Tables Vol C Tables 4.2.6.8 and 6.1.1.4'
Ni Ni 0.3393 1.1124 'International Tables Vol C Tables 4.2.6.8 and 6.1.1.4'

loop_
_geom_angle_atom_site_label_1
_geom_angle_atom_site_label_2
_geom_angle_atom_site_label_3
_geom_angle
C1 Ni01 P1 99.70(8)
C1 Ni01 P2 101.19(8)
P1 Ni01 P2 158.95(3)
C1 Ni01 H1 176.4(11)
P1 Ni01 H1 78.9(11)
P2 Ni01 H1 80.4(11)
C13 P1 C10 103.55(15)
C13 P1 C7 108.96(15)
C10 P1 C7 102.73(16)
C13 P1 Ni01 111.26(10)
C10 P1 Ni01 112.26(10)
C7 P1 Ni01 116.97(12)
C22A P2 C19A 97.7(6)
C22A P2 C16A 103.2(4)
C19A P2 C16A 97.0(8)
C22A P2 C22B 23.7(3)
C19A P2 C22B 119.5(6)
C16A P2 C22B 90.5(4)
C22A P2 C19B 84.2(11)
C19A P2 C19B 15.3(15)
C16A P2 C19B 107.2(11)
C22B P2 C19B 107.1(11)
C22A P2 C16B 125.2(5)
C19A P2 C16B 96.2(8)
C16A P2 C16B 22.3(3)
C22B P2 C16B 109.8(5)
C19B P2 C16B 110.1(12)
C22A P2 Ni01 114.1(3)
C19A P2 Ni01 113.1(7)
C16A P2 Ni01 127.0(2)
C22B P2 Ni01 108.9(2)
C19B P2 Ni01 112.7(11)
C16B P2 Ni01 108.2(4)
C2 C1 C6 111.5(3)
C2 C1 Ni01 124.4(2)
C6 C1 Ni01 124.0(2)
F1 C2 C1 117.3(3)
F1 C2 C3 116.3(3)
C1 C2 C3 126.5(4)
F2B C3 C4 118.4(5)
F2B C3 C2 125.1(6)
C4 C3 C2 116.4(3)
C5 C4 F3 119.1(5)
C5 C4 C3 122.1(3)
F3 C4 C3 118.8(4)
F2A C5 C4 118.3(4)
F2A C5 C6 124.3(4)
C4 C5 C6 117.4(4)
F4 C6 C1 118.8(3)
F4 C6 C5 115.1(3)
C1 C6 C5 126.1(3)
C9 C7 C8 110.6(3)
C9 C7 P1 118.1(3)
C8 C7 P1 112.5(2)
C9 C7 H7 104.7
C8 C7 H7 104.7
P1 C7 H7 104.7
C7 C8 H8A 109.5
C7 C8 H8B 109.5
H8A C8 H8B 109.5
C7 C8 H8C 109.5
H8A C8 H8C 109.5
H8B C8 H8C 109.5
C7 C9 H9A 109.5
C7 C9 H9B 109.5
H9A C9 H9B 109.5
C7 C9 H9C 109.5
H9A C9 H9C 109.5
H9B C9 H9C 109.5
C12 C10 C11 111.1(3)
C12 C10 P1 113.2(3)
C11 C10 P1 109.1(2)
C12 C10 H10 107.7
C11 C10 H10 107.7
P1 C10 H10 107.7
C10 C11 H11A 109.5
C10 C11 H11B 109.5
H11A C11 H11B 109.5
C10 C11 H11C 109.5
H11A C11 H11C 109.5
H11B C11 H11C 109.5
C10 C12 H12A 109.5
C10 C12 H12B 109.5
H12A C12 H12B 109.5
C10 C12 H12C 109.5
H12A C12 H12C 109.5
H12B C12 H12C 109.5
C15 C13 C14 111.3(3)
C15 C13 P1 112.4(2)
C14 C13 P1 116.5(2)
C15 C13 H13 105.2
C14 C13 H13 105.2
P1 C13 H13 105.2
C13 C14 H14A 109.5
C13 C14 H14B 109.5
H14A C14 H14B 109.5
C13 C14 H14C 109.5
H14A C14 H14C 109.5
H14B C14 H14C 109.5
C13 C15 H15A 109.5
C13 C15 H15B 109.5
H15A C15 H15B 109.5
C13 C15 H15C 109.5
H15A C15 H15C 109.5
H15B C15 H15C 109.5
C18A C16A C17A 111.7(7)
C18A C16A P2 110.3(7)
C17A C16A P2 111.9(5)
C18A C16A H16A 107.5
C17A C16A H16A 107.5
P2 C16A H16A 107.5
C17B C16B C18B 106.3(12)
C17B C16B P2 115.0(10)
C18B C16B P2 114.1(9)
C17B C16B H16B 107
C18B C16B H16B 107
P2 C16B H16B 107
C16B C17B H17D 109.5
C16B C17B H17E 109.5
H17D C17B H17E 109.5
C16B C17B H17F 109.5
H17D C17B H17F 109.5
H17E C17B H17F 109.5
C16B C18B H18D 109.5
C16B C18B H18E 109.5
H18D C18B H18E 109.5
C16B C18B H18F 109.5
H18D C18B H18F 109.5
H18E C18B H18F 109.5
C20A C19A C21A 106.3(17)
C20A C19A P2 112.1(14)
C21A C19A P2 114.5(14)
C20A C19A H19A 107.9
C21A C19A H19A 107.9
P2 C19A H19A 107.9
C21B C19B C20B 115(3)
C21B C19B P2 110(2)
C20B C19B P2 105(3)
C21B C19B H19B 108.7
C20B C19B H19B 108.7
P2 C19B H19B 108.7
C19B C20B H20D 109.5
C19B C20B H20E 109.5
H20D C20B H20E 109.5
C19B C20B H20F 109.5
H20D C20B H20F 109.5
H20E C20B H20F 109.5
C19B C21B H21D 109.5
C19B C21B H21E 109.5
H21D C21B H21E 109.5
C19B C21B H21F 109.5
H21D C21B H21F 109.5
H21E C21B H21F 109.5
C23B C22B C24B 113.1(11)
C23B C22B P2 118.1(6)
C24B C22B P2 114.7(11)
C23B C22B H22B 102.7
C24B C22B H22B 102.7
P2 C22B H22B 102.7
C24A C22A C23A 109.0(18)
C24A C22A P2 117.7(15)
C23A C22A P2 105.5(7)
C24A C22A H22A 108.1
C23A C22A H22A 108.1
P2 C22A H22A 108.1
C22A C23A H23D 109.5
C22A C23A H23E 109.5
H23D C23A H23E 109.5
C22A C23A H23F 109.5
H23D C23A H23F 109.5
H23E C23A H23F 109.5
C22A C24A H24D 109.5
C22A C24A H24E 109.5
H24D C24A H24E 109.5
C22A C24A H24F 109.5
H24D C24A H24F 109.5
H24E C24A H24F 109.5

loop_
_geom_bond_atom_site_label_1
_geom_bond_atom_site_label_2
_geom_bond_distance
Ni01 C1 1.937(3)
Ni01 P1 2.1723(8)
Ni01 P2 2.1731(8)
Ni01 H1 1.50(3)
F1 C2 1.360(4)
F2A C5 1.275(5)
F2B C3 1.173(6)
F3 C4 1.367(4)
F4 C6 1.361(4)
P1 C13 1.846(3)
P1 C10 1.856(3)
P1 C7 1.857(3)
P2 C22A 1.822(10)
P2 C19A 1.83(2)
P2 C16A 1.871(6)
P2 C22B 1.871(7)
P2 C19B 1.89(4)
P2 C16B 1.943(11)
C1 C2 1.375(4)
C1 C6 1.380(4)
C2 C3 1.396(5)
C3 C4 1.371(6)
C4 C5 1.346(6)
C5 C6 1.390(5)
C7 C9 1.502(5)
C7 C8 1.515(5)
C7 H7 0.99
C8 H8A 0.97
C8 H8B 0.97
C8 H8C 0.97
C9 H9A 0.97
C9 H9B 0.97
C9 H9C 0.97
C10 C12 1.526(5)
C10 C11 1.534(5)
C10 H10 0.99
C11 H11A 0.97
C11 H11B 0.97
C11 H11C 0.97
C12 H12A 0.97
C12 H12B 0.97
C12 H12C 0.97
C13 C15 1.522(4)
C13 C14 1.532(5)
C13 H13 0.99
C14 H14A 0.97
C14 H14B 0.97
C14 H14C 0.97
C15 H15A 0.97
C15 H15B 0.97
C15 H15C 0.97
C16A C18A 1.488(10)
C16A C17A 1.559(14)
C16A H16A 0.99
C17A H17A 0.97
C17A H17B 0.97
C17A H17C 0.97
C18A H18A 0.97
C18A H18B 0.97
C18A H18C 0.97
C16B C17B 1.38(2)
C16B C18B 1.516(15)
C16B H16B 0.99
C17B H17D 0.97
C17B H17E 0.97
C17B H17F 0.97
C18B H18D 0.97
C18B H18E 0.97
C18B H18F 0.97
C19A C20A 1.508(9)
C19A C21A 1.57(3)
C19A H19A 0.99
C20A H20A 0.97
C20A H20B 0.97
C20A H20C 0.97
C21A H21A 0.97
C21A H21B 0.97
C21A H21C 0.97
C19B C21B 1.49(5)
C19B C20B 1.506(10)
C19B H19B 0.99
C20B H20D 0.97
C20B H20E 0.97
C20B H20F 0.97
C21B H21D 0.97
C21B H21E 0.97
C21B H21F 0.97
C22B C23B 1.432(12)
C22B C24B 1.56(2)
C22B H22B 0.99
C23B H23A 0.97
C23B H23B 0.97
C23B H23C 0.97
C24B H24A 0.97
C24B H24B 0.97
C24B H24C 0.97
C22A C24A 1.50(4)
C22A C23A 1.624(18)
C22A H22A 0.99
C23A H23D 0.97
C23A H23E 0.97
C23A H23F 0.97
C24A H24D 0.97
C24A H24E 0.97
C24A H24F 0.97
